data_7234415
loop_
_publ_author_name
'Rawad K. Hallani'
'Karl J. Thorley'
'Anna K. Hailey'
'Sean R. Parkin'
'Yueh-Lin Loo'
'John E. Anthony'

_publ_section_title
;
 The effect of regioisomerism on the crystal packing and device
 performance of desymmetrized anthradithiophenes
;
_journal_name_full 'Journal of Materials Chemistry C'
_journal_page_first 8956
_journal_page_last 8962
_journal_paper_doi 10.1039/C5TC02145F
_journal_volume 3
_journal_year 2015
_chemical_formula_moiety 'C32 H36 S2 Si'
_chemical_formula_sum 'C32 H36 S2 Si'
_chemical_formula_weight 512.82
_space_group_crystal_system monoclinic
_space_group_IT_number 14
_space_group_name_Hall '-P 2yn'
_space_group_name_H-M_alt 'P 1 21/n 1'
_atom_sites_solution_hydrogens geom
_atom_sites_solution_primary direct
_atom_sites_solution_secondary difmap
_cell_angle_alpha 90
_cell_angle_beta 106.5718(4)
_cell_angle_gamma 90
_cell_formula_units_Z 4
_cell_length_a 13.8929(1)
_cell_length_b 8.6826(1)
_cell_length_c 24.1422(2)
_cell_measurement_reflns_used 73441
_cell_measurement_temperature 90.0(2)
_cell_measurement_theta_max 27.48
_cell_measurement_theta_min 1.00
_cell_volume 2791.23(4)
_computing_cell_refinement 'SCALEPACK (Otwinowski & Minor, 2006)'
_computing_data_collection 'COLLECT (Nonius, 1998)'
_computing_data_reduction 'DENZO-SMN (Otwinowski & Minor, 2006)'
_computing_molecular_graphics 'XP in SHELXTL (Sheldrick, 2008)'
_computing_publication_material 'SHELX (Sheldrick, 2008) and CIFFIX (Parkin, 2013)'
_computing_structure_refinement 'SHELXL-2013 (Sheldrick, 2008)'
_computing_structure_solution 'SHELXS-97 (Sheldrick, 2008)'
_diffrn_ambient_temperature 90.0(2)
_diffrn_detector_area_resol_mean 9.1
_diffrn_measured_fraction_theta_full 1.000
_diffrn_measured_fraction_theta_max 0.999
_diffrn_measurement_device_type 'Nonius KappaCCD diffractometer'
_diffrn_measurement_method '\f and \w scans at fixed \c = 55\%'
_diffrn_radiation_type MoK\a
_diffrn_radiation_wavelength 0.71073
_diffrn_reflns_av_R_equivalents 0.0567
_diffrn_reflns_av_unetI/netI 0.0329
_diffrn_reflns_Laue_measured_fraction_full 1.000
_diffrn_reflns_Laue_measured_fraction_max 0.999
_diffrn_reflns_limit_h_max 18
_diffrn_reflns_limit_h_min -18
_diffrn_reflns_limit_k_max 11
_diffrn_reflns_limit_k_min -11
_diffrn_reflns_limit_l_max 31
_diffrn_reflns_limit_l_min -31
_diffrn_reflns_number 74901
_diffrn_reflns_point_group_measured_fraction_full 1.000
_diffrn_reflns_point_group_measured_fraction_max 0.999
_diffrn_reflns_theta_full 25.242
_diffrn_reflns_theta_max 27.505
_diffrn_reflns_theta_min 1.531
_diffrn_source 'fine-focus sealed-tube'
_exptl_absorpt_coefficient_mu 0.253
_exptl_absorpt_correction_T_max 0.970
_exptl_absorpt_correction_T_min 0.821
_exptl_absorpt_correction_type multi-scan
_exptl_absorpt_process_details 'SADABS (Sheldrick, 2008)'
_exptl_crystal_colour red
_exptl_crystal_density_diffrn 1.220
_exptl_crystal_density_meas .
_exptl_crystal_density_method .
_exptl_crystal_description rod
_exptl_crystal_F_000 1096
_exptl_crystal_size_max 0.220
_exptl_crystal_size_mid 0.200
_exptl_crystal_size_min 0.160
_exptl_transmission_factor_max .
_exptl_transmission_factor_min .
_refine_diff_density_max 0.637
_refine_diff_density_min -0.693
_refine_diff_density_rms 0.065
_refine_ls_extinction_coef .
_refine_ls_extinction_method none
_refine_ls_goodness_of_fit_ref 1.140
_refine_ls_hydrogen_treatment constr
_refine_ls_matrix_type full
_refine_ls_number_parameters 368
_refine_ls_number_reflns 6415
_refine_ls_number_restraints 235
_refine_ls_restrained_S_all 1.161
_refine_ls_R_factor_all 0.0955
_refine_ls_R_factor_gt 0.0686
_refine_ls_shift/su_max 0.000
_refine_ls_shift/su_mean 0.000
_refine_ls_structure_factor_coef Fsqd
_refine_ls_weighting_details 'w=1/[\s^2^(Fo^2^)+(0.1181P)^2^+0.9426P] where P=(Fo^2^+2Fc^2^)/3'
_refine_ls_weighting_scheme calc
_refine_ls_wR_factor_gt 0.1991
_refine_ls_wR_factor_ref 0.2216
_reflns_Friedel_coverage 0.000
_reflns_Friedel_fraction_full .
_reflns_Friedel_fraction_max .
_reflns_number_gt 4301
_reflns_number_total 6415
_reflns_threshold_expression 'I > 2\s(I)'
_cod_data_source_file J-Mater-Chem-C-2015-3-8956.cif
_cod_data_source_block k13119
_cod_original_sg_symbol_H-M 'P 21/n'
_cod_database_code 7234415
_shelx_space_group_comment
; 
The symmetry employed for this shelxl refinement is uniquely defined 
by the following loop, which should always be used as a source of 
symmetry information in preference to the above space-group names. 
They are only intended as comments. 
;
_shelx_estimated_absorpt_t_min 0.946
_shelx_estimated_absorpt_t_max 0.961
_shelxl_version_number 2013-4

loop_
_space_group_symop_operation_xyz
'x, y, z'
'-x+1/2, y+1/2, -z+1/2'
'-x, -y, -z'
'x-1/2, -y-1/2, z-1/2'

loop_
_atom_site_label
_atom_site_type_symbol
_atom_site_fract_x
_atom_site_fract_y
_atom_site_fract_z
_atom_site_U_iso_or_equiv
_atom_site_adp_type
_atom_site_occupancy
_atom_site_site_symmetry_order
_atom_site_calc_flag
_atom_site_refinement_flags_posn
_atom_site_refinement_flags_adp
_atom_site_refinement_flags_occupancy
_atom_site_disorder_assembly
_atom_site_disorder_group
Si1 Si 0.52456(7) 0.81780(11) 0.28734(4) 0.0636(3) Uani 1 1 d D . . . .
C1 C 0.49405(16) 0.4503(3) 0.41165(9) 0.0319(5) Uani 1 1 d . . . . .
C2 C 0.57797(15) 0.3532(3) 0.43216(9) 0.0316(5) Uani 1 1 d . . . . .
C3 C 0.66439(17) 0.3661(3) 0.41198(10) 0.0363(5) Uani 1 1 d . . . . .
H3 H 0.6672 0.4431 0.3845 0.044 Uiso 1 1 calc R U . A 1
C4 C 0.74308(16) 0.2678(3) 0.43208(11) 0.0383(5) Uani 0.708(3) 1 d D U P B 1
S5 S 0.85345(9) 0.26338(16) 0.41038(6) 0.0469(4) Uani 0.708(3) 1 d D U P B 1
C6 C 0.8976(5) 0.1098(8) 0.4574(5) 0.0493(14) Uani 0.708(3) 1 d D U P B 1
H6 H 0.9606 0.0614 0.4616 0.059 Uiso 0.708(3) 1 calc R U P B 1
C7 C 0.8324(8) 0.0657(15) 0.4879(6) 0.0505(10) Uani 0.708(3) 1 d D U P B 1
H7 H 0.8465 -0.0151 0.5155 0.061 Uiso 0.708(3) 1 calc R U P B 1
C8 C 0.74218(16) 0.1523(3) 0.47413(11) 0.0383(5) Uani 0.708(3) 1 d D U P B 1
C4' C 0.74308(16) 0.2678(3) 0.43208(11) 0.0383(5) Uani 0.292(3) 1 d D U P B 2
C5' C 0.8347(10) 0.2614(19) 0.4197(7) 0.0469(4) Uani 0.292(3) 1 d D U P B 2
H5' H 0.8515 0.3297 0.3931 0.056 Uiso 0.292(3) 1 calc R U P B 2
C6' C 0.8991(14) 0.149(2) 0.4486(12) 0.0493(14) Uani 0.292(3) 1 d D U P B 2
H6' H 0.9639 0.1321 0.4440 0.059 Uiso 0.292(3) 1 calc R U P B 2
S7' S 0.8490(5) 0.0417(9) 0.4945(4) 0.0505(10) Uani 0.292(3) 1 d D U P B 2
C8' C 0.74218(16) 0.1523(3) 0.47413(11) 0.0383(5) Uani 0.292(3) 1 d D U P B 2
C9 C 0.66050(17) 0.1380(3) 0.49501(10) 0.0364(5) Uani 1 1 d . . . . .
H9 H 0.6605 0.0622 0.5234 0.044 Uiso 1 1 calc R U . B 1
C10 C 0.57549(16) 0.2363(3) 0.47427(9) 0.0324(5) Uani 1 1 d . . . . .
C11 C 0.49063(16) 0.2223(3) 0.49366(10) 0.0338(5) Uani 1 1 d . . . . .
H11 H 0.4900 0.1465 0.5219 0.041 Uiso 1 1 calc R U . . .
C12 C 0.40657(16) 0.3158(3) 0.47299(9) 0.0321(5) Uani 1 1 d . . . . .
C13 C 0.31966(17) 0.2970(3) 0.49233(10) 0.0379(5) Uani 1 1 d . . . . .
H13 H 0.3185 0.2207 0.5203 0.046 Uiso 1 1 calc R U . C 1
C14 C 0.23820(16) 0.3887(3) 0.47055(10) 0.0370(5) Uani 0.757(3) 1 d D U P D 1
S15 S 0.12520(9) 0.37993(16) 0.48837(7) 0.0461(4) Uani 0.757(3) 1 d D U P D 1
C16 C 0.0786(5) 0.5347(10) 0.4414(5) 0.0484(12) Uani 0.757(3) 1 d D U P D 1
H16 H 0.0134 0.5768 0.4359 0.058 Uiso 0.757(3) 1 calc R U P D 1
C17 C 0.1417(8) 0.5865(15) 0.4147(5) 0.0510(13) Uani 0.757(3) 1 d D U P D 1
H17 H 0.1258 0.6696 0.3880 0.061 Uiso 0.757(3) 1 calc R U P D 1
C18 C 0.23871(16) 0.5067(3) 0.42887(10) 0.0379(5) Uani 0.757(3) 1 d D U P D 1
C14' C 0.23820(16) 0.3887(3) 0.47055(10) 0.0370(5) Uani 0.243(3) 1 d D U P D 2
C15' C 0.1386(12) 0.404(2) 0.4804(10) 0.0461(4) Uani 0.243(3) 1 d D U P D 2
H15' H 0.1203 0.3433 0.5086 0.055 Uiso 0.243(3) 1 calc R U P D 2
C16' C 0.0774(17) 0.503(4) 0.4492(17) 0.0484(12) Uani 0.243(3) 1 d D U P D 2
H16' H 0.0106 0.5154 0.4511 0.058 Uiso 0.243(3) 1 calc R U P D 2
S17' S 0.1269(7) 0.6126(11) 0.4028(4) 0.0510(13) Uani 0.243(3) 1 d D U P D 2
C18' C 0.23871(16) 0.5067(3) 0.42887(10) 0.0379(5) Uani 0.243(3) 1 d D U P D 2
C19 C 0.32104(17) 0.5277(3) 0.40961(10) 0.0371(5) Uani 1 1 d . . . . .
H19 H 0.3208 0.6056 0.3819 0.045 Uiso 1 1 calc R U . D 1
C20 C 0.40696(15) 0.4334(3) 0.43080(9) 0.0321(5) Uani 1 1 d . . . . .
C21 C 0.49821(17) 0.5702(3) 0.37118(10) 0.0385(5) Uani 1 1 d . . . . .
C22 C 0.5063(2) 0.6699(3) 0.33816(12) 0.0495(6) Uani 1 1 d . . . . .
C23 C 0.6634(2) 0.8059(4) 0.29253(13) 0.0697(9) Uani 1 1 d D . . . .
H23 H 0.6749 0.6978 0.2816 0.084 Uiso 1 1 calc R U . . .
C24 C 0.6916(3) 0.9106(6) 0.24693(18) 0.1049(15) Uani 1 1 d D . . . .
H24A H 0.6989 1.0173 0.2607 0.157 Uiso 1 1 calc R U . . .
H24B H 0.6385 0.9049 0.2102 0.157 Uiso 1 1 calc R U . . .
H24C H 0.7551 0.8753 0.2413 0.157 Uiso 1 1 calc R U . . .
C25 C 0.7326(3) 0.8287(4) 0.35141(14) 0.0738(9) Uani 1 1 d D . . . .
H25A H 0.7058 0.7712 0.3792 0.089 Uiso 1 1 calc R U . . .
H25B H 0.7327 0.9393 0.3613 0.089 Uiso 1 1 calc R U . . .
C26 C 0.8406(3) 0.7781(5) 0.35938(17) 0.0850(11) Uani 1 1 d D . . . .
H26A H 0.8422 0.6672 0.3522 0.128 Uiso 1 1 calc R U . . .
H26B H 0.8808 0.8005 0.3990 0.128 Uiso 1 1 calc R U . . .
H26C H 0.8682 0.8339 0.3321 0.128 Uiso 1 1 calc R U . . .
C27 C 0.4428(4) 0.7723(6) 0.2141(2) 0.0742(16) Uani 0.670(4) 1 d D U P E 1
H27 H 0.4500 0.8555 0.1870 0.089 Uiso 0.670(4) 1 calc R U P E 1
C28 C 0.3303(5) 0.7639(9) 0.2145(3) 0.101(2) Uani 0.670(4) 1 d D U P E 1
H28A H 0.2871 0.7524 0.1748 0.152 Uiso 0.670(4) 1 calc R U P E 1
H28B H 0.3124 0.8586 0.2312 0.152 Uiso 0.670(4) 1 calc R U P E 1
H28C H 0.3210 0.6753 0.2376 0.152 Uiso 0.670(4) 1 calc R U P E 1
C29 C 0.4769(5) 0.6233(7) 0.1950(2) 0.0813(15) Uani 0.670(4) 1 d D U P E 1
H29A H 0.4753 0.5437 0.2241 0.098 Uiso 0.670(4) 1 calc R U P E 1
H29B H 0.5477 0.6353 0.1949 0.098 Uiso 0.670(4) 1 calc R U P E 1
C30 C 0.4179(5) 0.5646(8) 0.1367(2) 0.0929(17) Uani 0.670(4) 1 d D U P E 1
H30A H 0.4549 0.4804 0.1250 0.139 Uiso 0.670(4) 1 calc R U P E 1
H30B H 0.4079 0.6482 0.1084 0.139 Uiso 0.670(4) 1 calc R U P E 1
H30C H 0.3525 0.5268 0.1387 0.139 Uiso 0.670(4) 1 calc R U P E 1
C27' C 0.4665(8) 0.7153(13) 0.2128(5) 0.0742(16) Uani 0.330(4) 1 d D U P E 2
H27' H 0.4699 0.7947 0.1834 0.089 Uiso 0.330(4) 1 calc R U P E 2
C28' C 0.5268(10) 0.5743(16) 0.1986(7) 0.101(2) Uani 0.330(4) 1 d D U P E 2
H28D H 0.5907 0.5640 0.2289 0.152 Uiso 0.330(4) 1 calc R U P E 2
H28E H 0.5399 0.5911 0.1613 0.152 Uiso 0.330(4) 1 calc R U P E 2
H28F H 0.4872 0.4800 0.1968 0.152 Uiso 0.330(4) 1 calc R U P E 2
C29' C 0.3578(7) 0.6753(15) 0.1985(4) 0.0813(15) Uani 0.330(4) 1 d D U P E 2
H29C H 0.3206 0.7711 0.2009 0.098 Uiso 0.330(4) 1 calc R U P E 2
H29D H 0.3491 0.6056 0.2292 0.098 Uiso 0.330(4) 1 calc R U P E 2
C30' C 0.3079(9) 0.6012(15) 0.1415(4) 0.0929(17) Uani 0.330(4) 1 d D U P E 2
H30D H 0.2369 0.6307 0.1289 0.139 Uiso 0.330(4) 1 calc R U P E 2
H30E H 0.3134 0.4890 0.1455 0.139 Uiso 0.330(4) 1 calc R U P E 2
H30F H 0.3409 0.6355 0.1127 0.139 Uiso 0.330(4) 1 calc R U P E 2
C31 C 0.4882(6) 1.0094(7) 0.3136(3) 0.103(3) Uani 0.703(5) 1 d D U P E 1
H31 H 0.5512 1.0456 0.3424 0.124 Uiso 0.703(5) 1 calc R U P E 1
C32 C 0.4078(6) 1.0049(7) 0.3490(3) 0.102(2) Uani 0.703(5) 1 d D U P E 1
H32A H 0.3443 0.9636 0.3245 0.153 Uiso 0.703(5) 1 calc R U P E 1
H32B H 0.3970 1.1094 0.3614 0.153 Uiso 0.703(5) 1 calc R U P E 1
H32C H 0.4325 0.9389 0.3831 0.153 Uiso 0.703(5) 1 calc R U P E 1
C33 C 0.4697(10) 1.1253(15) 0.2667(5) 0.191(4) Uani 0.703(5) 1 d D U P E 1
H33A H 0.5324 1.1860 0.2742 0.230 Uiso 0.703(5) 1 calc R U P E 1
H33B H 0.4644 1.0663 0.2309 0.230 Uiso 0.703(5) 1 calc R U P E 1
C34 C 0.3881(8) 1.2376(10) 0.2517(5) 0.193(4) Uani 0.703(5) 1 d D U P E 1
H34A H 0.3772 1.2710 0.2116 0.290 Uiso 0.703(5) 1 calc R U P E 1
H34B H 0.4059 1.3268 0.2775 0.290 Uiso 0.703(5) 1 calc R U P E 1
H34C H 0.3266 1.1903 0.2560 0.290 Uiso 0.703(5) 1 calc R U P E 1
C31' C 0.4425(13) 0.9874(16) 0.2894(6) 0.103(3) Uani 0.297(5) 1 d D U P E 2
H31' H 0.3716 0.9521 0.2828 0.124 Uiso 0.297(5) 1 calc R U P E 2
C32' C 0.4904(14) 1.0250(18) 0.3560(6) 0.102(2) Uani 0.297(5) 1 d D U P E 2
H32D H 0.4673 0.9492 0.3794 0.153 Uiso 0.297(5) 1 calc R U P E 2
H32E H 0.4698 1.1284 0.3643 0.153 Uiso 0.297(5) 1 calc R U P E 2
H32F H 0.5638 1.0208 0.3653 0.153 Uiso 0.297(5) 1 calc R U P E 2
C33' C 0.4452(18) 1.118(3) 0.2499(10) 0.191(4) Uani 0.297(5) 1 d D U P E 2
H33C H 0.4136 1.0812 0.2101 0.230 Uiso 0.297(5) 1 calc R U P E 2
H33D H 0.4005 1.1992 0.2577 0.230 Uiso 0.297(5) 1 calc R U P E 2
C34' C 0.5391(19) 1.195(2) 0.2495(11) 0.193(4) Uani 0.297(5) 1 d D U P E 2
H34D H 0.5267 1.2633 0.2159 0.290 Uiso 0.297(5) 1 calc R U P E 2
H34E H 0.5889 1.1168 0.2472 0.290 Uiso 0.297(5) 1 calc R U P E 2
H34F H 0.5645 1.2548 0.2850 0.290 Uiso 0.297(5) 1 calc R U P E 2

loop_
_atom_site_aniso_label
_atom_site_aniso_U_11
_atom_site_aniso_U_22
_atom_site_aniso_U_33
_atom_site_aniso_U_23
_atom_site_aniso_U_13
_atom_site_aniso_U_12
Si1 0.0668(6) 0.0671(6) 0.0613(5) 0.0283(4) 0.0251(4) 0.0026(4)
C1 0.0307(11) 0.0319(11) 0.0358(11) -0.0028(9) 0.0138(9) -0.0008(9)
C2 0.0264(10) 0.0320(11) 0.0396(12) -0.0021(9) 0.0146(9) -0.0007(8)
C3 0.0318(11) 0.0354(12) 0.0475(13) -0.0041(10) 0.0207(10) -0.0027(9)
C4 0.0288(11) 0.0381(12) 0.0526(14) -0.0114(10) 0.0189(10) -0.0041(9)
S5 0.0293(6) 0.0511(6) 0.0695(8) -0.0085(5) 0.0287(4) -0.0002(4)
C6 0.0294(13) 0.047(4) 0.076(4) -0.010(3) 0.0208(16) 0.003(2)
C7 0.027(2) 0.045(2) 0.079(2) -0.0080(15) 0.0161(18) 0.0110(13)
C8 0.0273(11) 0.0371(12) 0.0513(14) -0.0081(10) 0.0121(10) 0.0017(9)
C4' 0.0288(11) 0.0381(12) 0.0526(14) -0.0114(10) 0.0189(10) -0.0041(9)
C5' 0.0293(6) 0.0511(6) 0.0695(8) -0.0085(5) 0.0287(4) -0.0002(4)
C6' 0.0294(13) 0.047(4) 0.076(4) -0.010(3) 0.0208(16) 0.003(2)
S7' 0.027(2) 0.045(2) 0.079(2) -0.0080(15) 0.0161(18) 0.0110(13)
C8' 0.0273(11) 0.0371(12) 0.0513(14) -0.0081(10) 0.0121(10) 0.0017(9)
C9 0.0318(11) 0.0340(12) 0.0437(12) -0.0001(10) 0.0112(10) 0.0033(9)
C10 0.0277(11) 0.0328(12) 0.0380(11) -0.0037(9) 0.0113(9) 0.0006(9)
C11 0.0334(11) 0.0321(11) 0.0382(12) 0.0011(9) 0.0138(9) -0.0009(9)
C12 0.0291(11) 0.0321(11) 0.0385(11) -0.0058(9) 0.0150(9) -0.0025(9)
C13 0.0340(12) 0.0381(13) 0.0472(13) -0.0041(10) 0.0204(10) -0.0037(10)
C14 0.0276(11) 0.0395(12) 0.0494(13) -0.0137(10) 0.0200(10) -0.0047(9)
S15 0.0293(5) 0.0455(7) 0.0717(7) -0.0090(5) 0.0276(4) -0.0019(4)
C16 0.0284(12) 0.045(4) 0.073(4) -0.014(2) 0.0180(14) 0.0027(19)
C17 0.037(2) 0.053(3) 0.065(3) -0.0149(19) 0.017(2) 0.0021(16)
C18 0.0282(11) 0.0357(12) 0.0499(13) -0.0121(10) 0.0116(10) 0.0003(9)
C14' 0.0276(11) 0.0395(12) 0.0494(13) -0.0137(10) 0.0200(10) -0.0047(9)
C15' 0.0293(5) 0.0455(7) 0.0717(7) -0.0090(5) 0.0276(4) -0.0019(4)
C16' 0.0284(12) 0.045(4) 0.073(4) -0.014(2) 0.0180(14) 0.0027(19)
S17' 0.037(2) 0.053(3) 0.065(3) -0.0149(19) 0.017(2) 0.0021(16)
C18' 0.0282(11) 0.0357(12) 0.0499(13) -0.0121(10) 0.0116(10) 0.0003(9)
C19 0.0325(11) 0.0339(12) 0.0452(13) -0.0034(10) 0.0115(10) 0.0019(9)
C20 0.0262(10) 0.0330(11) 0.0391(11) -0.0050(9) 0.0125(9) -0.0009(9)
C21 0.0322(12) 0.0432(13) 0.0431(12) -0.0002(11) 0.0155(10) 0.0034(10)
C22 0.0485(15) 0.0547(16) 0.0496(14) 0.0109(13) 0.0210(12) 0.0030(13)
C23 0.076(2) 0.078(2) 0.0658(19) 0.0068(17) 0.0372(17) -0.0156(18)
C24 0.091(3) 0.148(4) 0.086(3) 0.036(3) 0.041(2) -0.024(3)
C25 0.075(2) 0.078(2) 0.074(2) 0.0048(18) 0.0315(18) -0.0095(19)
C26 0.083(3) 0.087(3) 0.088(3) -0.004(2) 0.029(2) 0.004(2)
C27 0.084(3) 0.073(4) 0.065(2) 0.039(3) 0.020(2) 0.011(3)
C28 0.093(4) 0.114(5) 0.093(4) 0.018(4) 0.020(3) 0.000(4)
C29 0.082(4) 0.092(4) 0.062(3) 0.015(3) 0.007(3) -0.006(3)
C30 0.107(4) 0.106(4) 0.057(2) 0.012(3) 0.009(3) -0.018(3)
C27' 0.084(3) 0.073(4) 0.065(2) 0.039(3) 0.020(2) 0.011(3)
C28' 0.093(4) 0.114(5) 0.093(4) 0.018(4) 0.020(3) 0.000(4)
C29' 0.082(4) 0.092(4) 0.062(3) 0.015(3) 0.007(3) -0.006(3)
C30' 0.107(4) 0.106(4) 0.057(2) 0.012(3) 0.009(3) -0.018(3)
C31 0.141(7) 0.077(3) 0.104(5) 0.055(4) 0.054(5) 0.048(4)
C32 0.140(6) 0.082(3) 0.079(3) 0.004(3) 0.022(4) 0.047(4)
C33 0.288(10) 0.116(5) 0.197(8) 0.110(6) 0.113(7) 0.082(6)
C34 0.278(10) 0.130(6) 0.207(9) 0.102(6) 0.126(8) 0.064(6)
C31' 0.141(7) 0.077(3) 0.104(5) 0.055(4) 0.054(5) 0.048(4)
C32' 0.140(6) 0.082(3) 0.079(3) 0.004(3) 0.022(4) 0.047(4)
C33' 0.288(10) 0.116(5) 0.197(8) 0.110(6) 0.113(7) 0.082(6)
C34' 0.278(10) 0.130(6) 0.207(9) 0.102(6) 0.126(8) 0.064(6)

loop_
_atom_type_symbol
_atom_type_description
_atom_type_scat_dispersion_real
_atom_type_scat_dispersion_imag
_atom_type_scat_source
C C 0.0033 0.0016 'International Tables Vol C Tables 4.2.6.8 and 6.1.1.4'
H H 0.0000 0.0000 'International Tables Vol C Tables 4.2.6.8 and 6.1.1.4'
Si Si 0.0817 0.0704 'International Tables Vol C Tables 4.2.6.8 and 6.1.1.4'
S S 0.1246 0.1234 'International Tables Vol C Tables 4.2.6.8 and 6.1.1.4'

loop_
_geom_angle_atom_site_label_1
_geom_angle_atom_site_label_2
_geom_angle_atom_site_label_3
_geom_angle
_geom_angle_site_symmetry_1
_geom_angle_site_symmetry_3
C22 Si1 C27 108.9(2) . .
C22 Si1 C31' 109.3(5) . .
C22 Si1 C31 106.7(2) . .
C27 Si1 C31 110.9(3) . .
C22 Si1 C23 104.36(13) . .
C27 Si1 C23 112.7(2) . .
C31' Si1 C23 131.0(6) . .
C31 Si1 C23 112.8(3) . .
C22 Si1 C27' 101.3(4) . .
C31' Si1 C27' 106.7(6) . .
C23 Si1 C27' 100.3(4) . .
C2 C1 C20 121.4(2) . .
C2 C1 C21 118.78(19) . .
C20 C1 C21 119.86(19) . .
C1 C2 C3 121.8(2) . .
C1 C2 C10 118.97(18) . .
C3 C2 C10 119.2(2) . .
C4 C3 C2 119.9(2) . .
C4 C3 H3 120.1 . .
C2 C3 H3 120.1 . .
C3 C4 C8 121.6(2) . .
C3 C4 S5 126.0(2) . .
C8 C4 S5 112.42(17) . .
C6 S5 C4 89.8(2) . .
C7 C6 S5 113.4(5) . .
C7 C6 H6 123.3 . .
S5 C6 H6 123.3 . .
C6 C7 C8 113.7(9) . .
C6 C7 H7 123.2 . .
C8 C7 H7 123.2 . .
C9 C8 C7 129.4(6) . .
C9 C8 C4 120.0(2) . .
C7 C8 C4 110.6(6) . .
C6' C5' H5' 122.5 . .
C5' C6' S7' 112.6(10) . .
C5' C6' H6' 123.7 . .
S7' C6' H6' 123.7 . .
C8 C9 C10 120.3(2) . .
C8 C9 H9 119.8 . .
C10 C9 H9 119.8 . .
C11 C10 C9 121.7(2) . .
C11 C10 C2 119.36(19) . .
C9 C10 C2 118.9(2) . .
C10 C11 C12 122.2(2) . .
C10 C11 H11 118.9 . .
C12 C11 H11 118.9 . .
C11 C12 C13 121.3(2) . .
C11 C12 C20 119.58(19) . .
C13 C12 C20 119.2(2) . .
C14 C13 C12 119.7(2) . .
C14 C13 H13 120.1 . .
C12 C13 H13 120.1 . .
C13 C14 C18 121.2(2) . .
C13 C14 S15 125.97(19) . .
C18 C14 S15 112.84(17) . .
C14 S15 C16 90.0(2) . .
C17 C16 S15 113.9(5) . .
C17 C16 H16 123.0 . .
S15 C16 H16 123.0 . .
C16 C17 C18 115.0(7) . .
C16 C17 H17 122.5 . .
C18 C17 H17 122.5 . .
C19 C18 C14 120.4(2) . .
C19 C18 C17 131.4(5) . .
C14 C18 C17 108.2(5) . .
C16' C15' H15' 121.4 . .
C15' C16' S17' 115.0(13) . .
C15' C16' H16' 122.5 . .
S17' C16' H16' 122.5 . .
C18 C19 C20 120.1(2) . .
C18 C19 H19 119.9 . .
C20 C19 H19 119.9 . .
C19 C20 C1 122.1(2) . .
C19 C20 C12 119.41(19) . .
C1 C20 C12 118.52(19) . .
C22 C21 C1 177.0(3) . .
C21 C22 Si1 177.1(2) . .
C25 C23 C24 111.9(3) . .
C25 C23 Si1 115.1(2) . .
C24 C23 Si1 112.1(3) . .
C25 C23 H23 105.6 . .
C24 C23 H23 105.6 . .
Si1 C23 H23 105.6 . .
C23 C24 H24A 109.5 . .
C23 C24 H24B 109.5 . .
H24A C24 H24B 109.5 . .
C23 C24 H24C 109.5 . .
H24A C24 H24C 109.5 . .
H24B C24 H24C 109.5 . .
C23 C25 C26 115.4(3) . .
C23 C25 H25A 108.4 . .
C26 C25 H25A 108.4 . .
C23 C25 H25B 108.4 . .
C26 C25 H25B 108.4 . .
H25A C25 H25B 107.5 . .
C25 C26 H26A 109.5 . .
C25 C26 H26B 109.5 . .
H26A C26 H26B 109.5 . .
C25 C26 H26C 109.5 . .
H26A C26 H26C 109.5 . .
H26B C26 H26C 109.5 . .
C29 C27 C28 111.4(5) . .
C29 C27 Si1 108.5(3) . .
C28 C27 Si1 110.3(4) . .
C29 C27 H27 108.9 . .
C28 C27 H27 108.9 . .
Si1 C27 H27 108.9 . .
C27 C28 H28A 109.5 . .
C27 C28 H28B 109.5 . .
H28A C28 H28B 109.5 . .
C27 C28 H28C 109.5 . .
H28A C28 H28C 109.5 . .
H28B C28 H28C 109.5 . .
C27 C29 C30 116.6(5) . .
C27 C29 H29A 108.1 . .
C30 C29 H29A 108.1 . .
C27 C29 H29B 108.1 . .
C30 C29 H29B 108.1 . .
H29A C29 H29B 107.3 . .
C29 C30 H30A 109.5 . .
C29 C30 H30B 109.5 . .
H30A C30 H30B 109.5 . .
C29 C30 H30C 109.5 . .
H30A C30 H30C 109.5 . .
H30B C30 H30C 109.5 . .
C29' C27' C28' 109.6(7) . .
C29' C27' Si1 116.1(8) . .
C28' C27' Si1 116.5(8) . .
C29' C27' H27' 104.3 . .
C28' C27' H27' 104.3 . .
Si1 C27' H27' 104.3 . .
C27' C28' H28D 109.5 . .
C27' C28' H28E 109.5 . .
H28D C28' H28E 109.5 . .
C27' C28' H28F 109.5 . .
H28D C28' H28F 109.5 . .
H28E C28' H28F 109.5 . .
C27' C29' C30' 118.9(7) . .
C27' C29' H29C 107.6 . .
C30' C29' H29C 107.6 . .
C27' C29' H29D 107.6 . .
C30' C29' H29D 107.6 . .
H29C C29' H29D 107.0 . .
C29' C30' H30D 109.5 . .
C29' C30' H30E 109.5 . .
H30D C30' H30E 109.5 . .
C29' C30' H30F 109.5 . .
H30D C30' H30F 109.5 . .
H30E C30' H30F 109.5 . .
C33 C31 C32 115.6(5) . .
C33 C31 Si1 110.1(7) . .
C32 C31 Si1 116.9(5) . .
C33 C31 H31 104.1 . .
C32 C31 H31 104.1 . .
Si1 C31 H31 104.1 . .
C31 C32 H32A 109.5 . .
C31 C32 H32B 109.5 . .
H32A C32 H32B 109.5 . .
C31 C32 H32C 109.5 . .
H32A C32 H32C 109.5 . .
H32B C32 H32C 109.5 . .
C34 C33 C31 126.6(8) . .
C34 C33 H33A 105.7 . .
C31 C33 H33A 105.7 . .
C34 C33 H33B 105.7 . .
C31 C33 H33B 105.7 . .
H33A C33 H33B 106.1 . .
C33 C34 H34A 109.5 . .
C33 C34 H34B 109.5 . .
H34A C34 H34B 109.5 . .
C33 C34 H34C 109.5 . .
H34A C34 H34C 109.5 . .
H34B C34 H34C 109.5 . .
C33' C31' C32' 114.2(8) . .
C33' C31' Si1 117.1(14) . .
C32' C31' Si1 96.1(9) . .
C33' C31' H31' 109.6 . .
C32' C31' H31' 109.6 . .
Si1 C31' H31' 109.6 . .
C31' C32' H32D 109.5 . .
C31' C32' H32E 109.5 . .
H32D C32' H32E 109.5 . .
C31' C32' H32F 109.5 . .
H32D C32' H32F 109.5 . .
H32E C32' H32F 109.5 . .
C34' C33' C31' 122.3(11) . .
C34' C33' H33C 106.8 . .
C31' C33' H33C 106.8 . .
C34' C33' H33D 106.8 . .
C31' C33' H33D 106.8 . .
H33C C33' H33D 106.6 . .
C33' C34' H34D 109.5 . .
C33' C34' H34E 109.5 . .
H34D C34' H34E 109.5 . .
C33' C34' H34F 109.5 . .
H34D C34' H34F 109.5 . .
H34E C34' H34F 109.5 . .

loop_
_geom_bond_atom_site_label_1
_geom_bond_atom_site_label_2
_geom_bond_distance
_geom_bond_site_symmetry_2
Si1 C22 1.842(3) .
Si1 C27 1.851(5) .
Si1 C31' 1.872(12) .
Si1 C31 1.899(7) .
Si1 C23 1.900(3) .
Si1 C27' 1.964(10) .
C1 C2 1.409(3) .
C1 C20 1.421(3) .
C1 C21 1.440(3) .
C2 C3 1.423(3) .
C2 C10 1.444(3) .
C3 C4 1.362(3) .
C3 H3 0.9500 .
C4 C8 1.430(4) .
C4 S5 1.757(2) .
S5 C6 1.746(6) .
C6 C7 1.374(14) .
C6 H6 0.9500 .
C7 C8 1.417(9) .
C7 H7 0.9500 .
C8 C9 1.373(3) .
C5' C6' 1.371(18) .
C5' H5' 0.9500 .
C6' S7' 1.740(17) .
C6' H6' 0.9500 .
C9 C10 1.427(3) .
C9 H9 0.9500 .
C10 C11 1.392(3) .
C11 C12 1.393(3) .
C11 H11 0.9500 .
C12 C13 1.423(3) .
C12 C20 1.443(3) .
C13 C14 1.361(3) .
C13 H13 0.9500 .
C14 C18 1.438(4) .
C14 S15 1.744(2) .
S15 C16 1.758(6) .
C16 C17 1.308(12) .
C16 H16 0.9500 .
C17 C18 1.467(10) .
C17 H17 0.9500 .
C18 C19 1.364(3) .
C15' C16' 1.29(2) .
C15' H15' 0.9500 .
C16' S17' 1.752(19) .
C16' H16' 0.9500 .
C19 C20 1.417(3) .
C19 H19 0.9500 .
C21 C22 1.204(4) .
C23 C25 1.484(4) .
C23 C24 1.561(4) .
C23 H23 1.0000 .
C24 H24A 0.9800 .
C24 H24B 0.9800 .
C24 H24C 0.9800 .
C25 C26 1.522(5) .
C25 H25A 0.9900 .
C25 H25B 0.9900 .
C26 H26A 0.9800 .
C26 H26B 0.9800 .
C26 H26C 0.9800 .
C27 C29 1.495(6) .
C27 C28 1.567(6) .
C27 H27 1.0000 .
C28 H28A 0.9800 .
C28 H28B 0.9800 .
C28 H28C 0.9800 .
C29 C30 1.501(6) .
C29 H29A 0.9900 .
C29 H29B 0.9900 .
C30 H30A 0.9800 .
C30 H30B 0.9800 .
C30 H30C 0.9800 .
C27' C29' 1.491(7) .
C27' C28' 1.574(8) .
C27' H27' 1.0000 .
C28' H28D 0.9800 .
C28' H28E 0.9800 .
C28' H28F 0.9800 .
C29' C30' 1.499(7) .
C29' H29C 0.9900 .
C29' H29D 0.9900 .
C30' H30D 0.9800 .
C30' H30E 0.9800 .
C30' H30F 0.9800 .
C31 C33 1.482(6) .
C31 C32 1.589(6) .
C31 H31 1.0000 .
C32 H32A 0.9800 .
C32 H32B 0.9800 .
C32 H32C 0.9800 .
C33 C34 1.460(8) .
C33 H33A 0.9900 .
C33 H33B 0.9900 .
C34 H34A 0.9800 .
C34 H34B 0.9800 .
C34 H34C 0.9800 .
C31' C33' 1.491(7) .
C31' C32' 1.587(8) .
C31' H31' 1.0000 .
C32' H32D 0.9800 .
C32' H32E 0.9800 .
C32' H32F 0.9800 .
C33' C34' 1.466(10) .
C33' H33C 0.9900 .
C33' H33D 0.9900 .
C34' H34D 0.9800 .
C34' H34E 0.9800 .
C34' H34F 0.9800 .

loop_
_geom_torsion_atom_site_label_1
_geom_torsion_atom_site_label_2
_geom_torsion_atom_site_label_3
_geom_torsion_atom_site_label_4
_geom_torsion
_geom_torsion_site_symmetry_1
_geom_torsion_site_symmetry_2
_geom_torsion_site_symmetry_3
_geom_torsion_site_symmetry_4
C20 C1 C2 C3 178.1(2) . . . .
C21 C1 C2 C3 -2.9(3) . . . .
C20 C1 C2 C10 -1.1(3) . . . .
C21 C1 C2 C10 177.9(2) . . . .
C1 C2 C3 C4 -178.6(2) . . . .
C10 C2 C3 C4 0.5(3) . . . .
C2 C3 C4 C8 -1.1(3) . . . .
C2 C3 C4 S5 177.94(18) . . . .
C3 C4 S5 C6 -179.5(4) . . . .
C8 C4 S5 C6 -0.4(4) . . . .
C4 S5 C6 C7 -0.3(10) . . . .
S5 C6 C7 C8 1.0(15) . . . .
C6 C7 C8 C9 178.6(7) . . . .
C6 C7 C8 C4 -1.2(13) . . . .
C3 C4 C8 C9 0.3(3) . . . .
S5 C4 C8 C9 -178.85(19) . . . .
C3 C4 C8 C7 -179.9(7) . . . .
S5 C4 C8 C7 1.0(7) . . . .
C7 C8 C9 C10 -178.7(8) . . . .
C4 C8 C9 C10 1.0(3) . . . .
C8 C9 C10 C11 178.5(2) . . . .
C8 C9 C10 C2 -1.6(3) . . . .
C1 C2 C10 C11 -0.1(3) . . . .
C3 C2 C10 C11 -179.3(2) . . . .
C1 C2 C10 C9 180.0(2) . . . .
C3 C2 C10 C9 0.8(3) . . . .
C9 C10 C11 C12 -178.9(2) . . . .
C2 C10 C11 C12 1.2(3) . . . .
C10 C11 C12 C13 178.4(2) . . . .
C10 C11 C12 C20 -1.1(3) . . . .
C11 C12 C13 C14 -178.9(2) . . . .
C20 C12 C13 C14 0.6(3) . . . .
C12 C13 C14 C18 -1.1(3) . . . .
C12 C13 C14 S15 178.99(18) . . . .
C13 C14 S15 C16 179.1(5) . . . .
C18 C14 S15 C16 -0.8(5) . . . .
C14 S15 C16 C17 0.5(11) . . . .
S15 C16 C17 C18 -0.1(16) . . . .
C13 C14 C18 C19 1.0(3) . . . .
S15 C14 C18 C19 -179.11(18) . . . .
C13 C14 C18 C17 -179.1(6) . . . .
S15 C14 C18 C17 0.8(6) . . . .
C16 C17 C18 C19 179.5(8) . . . .
C16 C17 C18 C14 -0.4(13) . . . .
C14 C18 C19 C20 -0.3(3) . . . .
C17 C18 C19 C20 179.8(8) . . . .
C18 C19 C20 C1 179.5(2) . . . .
C18 C19 C20 C12 -0.2(3) . . . .
C2 C1 C20 C19 -178.5(2) . . . .
C21 C1 C20 C19 2.5(3) . . . .
C2 C1 C20 C12 1.2(3) . . . .
C21 C1 C20 C12 -177.7(2) . . . .
C11 C12 C20 C19 179.6(2) . . . .
C13 C12 C20 C19 0.1(3) . . . .
C11 C12 C20 C1 -0.1(3) . . . .
C13 C12 C20 C1 -179.64(19) . . . .
C22 Si1 C23 C25 -57.2(3) . . . .
C27 Si1 C23 C25 -175.2(3) . . . .
C31' Si1 C23 C25 75.1(6) . . . .
C31 Si1 C23 C25 58.3(3) . . . .
C27' Si1 C23 C25 -161.8(5) . . . .
C22 Si1 C23 C24 173.4(3) . . . .
C27 Si1 C23 C24 55.4(4) . . . .
C31' Si1 C23 C24 -54.3(6) . . . .
C31 Si1 C23 C24 -71.2(4) . . . .
C27' Si1 C23 C24 68.8(5) . . . .
C24 C23 C25 C26 -66.1(5) . . . .
Si1 C23 C25 C26 164.4(3) . . . .
C22 Si1 C27 C29 -64.6(4) . . . .
C31' Si1 C27 C29 -174.6(7) . . . .
C31 Si1 C27 C29 178.2(4) . . . .
C23 Si1 C27 C29 50.7(4) . . . .
C27' Si1 C27 C29 2.6(15) . . . .
C22 Si1 C27 C28 57.7(4) . . . .
C31' Si1 C27 C28 -52.3(6) . . . .
C31 Si1 C27 C28 -59.5(5) . . . .
C23 Si1 C27 C28 173.0(3) . . . .
C27' Si1 C27 C28 124.9(17) . . . .
C28 C27 C29 C30 57.0(7) . . . .
Si1 C27 C29 C30 178.7(5) . . . .
C28' C27' C29' C30' -47.2(15) . . . .
Si1 C27' C29' C30' 178.1(10) . . . .
C22 Si1 C31 C33 -162.2(7) . . . .
C27 Si1 C31 C33 -43.8(8) . . . .
C31' Si1 C31 C33 -62.3(16) . . . .
C23 Si1 C31 C33 83.7(8) . . . .
C27' Si1 C31 C33 -42.1(9) . . . .
C22 Si1 C31 C32 -27.6(6) . . . .
C27 Si1 C31 C32 90.9(6) . . . .
C31' Si1 C31 C32 72.4(16) . . . .
C23 Si1 C31 C32 -141.6(5) . . . .
C27' Si1 C31 C32 92.6(7) . . . .
C32 C31 C33 C34 3(2) . . . .
Si1 C31 C33 C34 137.8(14) . . . .
C22 Si1 C31' C33' -178.7(11) . . . .
C27 Si1 C31' C33' -69.0(11) . . . .
C31 Si1 C31' C33' 93.8(17) . . . .
C23 Si1 C31' C33' 50.7(13) . . . .
C27' Si1 C31' C33' -69.9(12) . . . .
C22 Si1 C31' C32' 60.2(11) . . . .
C27 Si1 C31' C32' 169.8(11) . . . .
C31 Si1 C31' C32' -27.4(11) . . . .
C23 Si1 C31' C32' -70.5(11) . . . .
C27' Si1 C31' C32' 168.9(10) . . . .
C32' C31' C33' C34' 57(3) . . . .
Si1 C31' C33' C34' -54(3) . . . .
